data_2201841
loop_
_publ_author_name
'Marciniak, Bernard'
'Rozycka-Sokolowska, Ewa'
'Pavlyuk, Volodymyr'

_publ_section_title
;
 2-Naphthalenol
;
_journal_issue 1
_journal_name_full 'Acta Crystallographica Section E'
_journal_page_first o52
_journal_page_last o53
_journal_paper_doi 10.1107/S1600536802022808
_journal_volume 59
_journal_year 2003
_chemical_formula_iupac 'C10 H8 O'
_chemical_formula_moiety 'C10 H8 O'
_chemical_formula_sum 'C10 H8 O'
_chemical_formula_weight 144.16
_chemical_melting_point 123
_chemical_name_common 2-naphthol
_chemical_name_systematic ?
_space_group_IT_number 9
_symmetry_cell_setting monoclinic
_symmetry_space_group_name_Hall 'C -2yc'
_symmetry_space_group_name_H-M 'C 1 c 1'
_atom_sites_solution_hydrogens geom
_atom_sites_solution_primary direct
_atom_sites_solution_secondary difmap
_audit_creation_method SHELXL-97
_cell_angle_alpha 90.00
_cell_angle_beta 101.18(3)
_cell_angle_gamma 90.00
_cell_formula_units_Z 8
_cell_length_a 32.074(6)
_cell_length_b 5.9310(10)
_cell_length_c 8.127(2)
_cell_measurement_reflns_used 30
_cell_measurement_temperature 293(2)
_cell_measurement_theta_max 28.0
_cell_measurement_theta_min 1.2
_cell_volume 1516.7(6)
_computing_cell_refinement 'DARCH package'
_computing_data_collection 'DARCH package (Burevestnik, 1991)'
_computing_data_reduction 'DARCH package'
_computing_molecular_graphics 'ORTEP-3 (Farrugia, 1997) and PLATON (Spek, 2003)'
_computing_publication_material SHELXL97
_computing_structure_refinement 'SHELXL97 (Sheldrick, 1997)'
_computing_structure_solution 'SHELXS97 (Sheldrick, 1990)'
_diffrn_ambient_temperature 293(2)
_diffrn_measured_fraction_theta_full 1.000
_diffrn_measured_fraction_theta_max 1.000
_diffrn_measurement_device_type DARCH-1
_diffrn_measurement_method \w-2\q
_diffrn_radiation_monochromator graphite
_diffrn_radiation_source 'BSW x-ray tube'
_diffrn_radiation_type MoK\a
_diffrn_radiation_wavelength 0.71069
_diffrn_reflns_av_R_equivalents 0.0204
_diffrn_reflns_av_sigmaI/netI 0.0240
_diffrn_reflns_limit_h_max 40
_diffrn_reflns_limit_h_min -41
_diffrn_reflns_limit_k_max 7
_diffrn_reflns_limit_k_min -7
_diffrn_reflns_limit_l_max 10
_diffrn_reflns_limit_l_min 0
_diffrn_reflns_number 1875
_diffrn_reflns_theta_full 27.45
_diffrn_reflns_theta_max 27.45
_diffrn_reflns_theta_min 1.29
_diffrn_standards_decay_% 5
_diffrn_standards_interval_time 120
_diffrn_standards_number 3
_exptl_absorpt_coefficient_mu 0.080
_exptl_absorpt_correction_T_max .998
_exptl_absorpt_correction_T_min .958
_exptl_absorpt_correction_type refdelf
_exptl_absorpt_process_details '(DIFABS; Walker & Stuart, 1983)'
_exptl_crystal_colour 'pale yellow'
_exptl_crystal_density_diffrn 1.263
_exptl_crystal_density_meas ?
_exptl_crystal_density_method 'not measured'
_exptl_crystal_description needle
_exptl_crystal_F_000 608
_exptl_crystal_size_max 0.4
_exptl_crystal_size_mid 0.06
_exptl_crystal_size_min 0.03
_refine_diff_density_max 0.086
_refine_diff_density_min -0.141
_refine_ls_extinction_method none
_refine_ls_goodness_of_fit_ref 1.303
_refine_ls_hydrogen_treatment constr
_refine_ls_matrix_type full
_refine_ls_number_parameters 204
_refine_ls_number_reflns 1744
_refine_ls_number_restraints 2
_refine_ls_restrained_S_all 1.302
_refine_ls_R_factor_all 0.0555
_refine_ls_R_factor_gt 0.0449
_refine_ls_shift/su_max 0.007
_refine_ls_shift/su_mean 0.000
_refine_ls_structure_factor_coef Fsqd
_refine_ls_weighting_details 'calc w = 1/[\s^2^(Fo^2^)+(0.0121P)^2^] where P = (Fo^2^+2Fc^2^)/3'
_refine_ls_weighting_scheme calc
_refine_ls_wR_factor_gt 0.0904
_refine_ls_wR_factor_ref 0.0934
_reflns_number_gt 1339
_reflns_number_total 1744
_reflns_threshold_expression I>2\s(I)
_cod_data_source_file cf6223.cif
_cod_data_source_block I
_cod_depositor_comments
;
The following automatic conversions were performed:

'_exptl_crystal_density_meas' value 'not measured' was changed to '?'
- the value is perceived as not measured.

Automatic conversion script
Id: cif_fix_values 3008 2015-01-20 13:52:24Z robertas 
;
_cod_original_cell_volume 1516.7(5)
_cod_original_sg_symbol_H-M 'C c'
_cod_database_code 2201841

loop_
_symmetry_equiv_pos_as_xyz
'x, y, z'
'x, -y, z+1/2'
'x+1/2, y+1/2, z'
'x+1/2, -y+1/2, z+1/2'

loop_
_atom_site_label
_atom_site_fract_x
_atom_site_fract_y
_atom_site_fract_z
_atom_site_U_iso_or_equiv
_atom_site_adp_type
_atom_site_calc_flag
_atom_site_refinement_flags
_atom_site_occupancy
_atom_site_disorder_assembly
_atom_site_disorder_group
_atom_site_type_symbol
O1 0.26010(9) 0.8581(4) 0.2004(4) 0.0870(7) Uani d . 1 . . O
H1 0.2586 0.9954 0.2096 0.130 Uiso calc R 1 . . H
C1 0.30146(14) 0.7886(7) 0.2607(6) 0.0869(12) Uani d . 1 . . C
C2 0.32747(14) 0.9230(8) 0.3703(6) 0.0888(12) Uani d . 1 . . C
H2 0.3175 1.0611 0.4005 0.107 Uiso calc R 1 . . H
C3 0.36958(15) 0.8568(7) 0.4395(6) 0.0888(12) Uani d . 1 . . C
C4 0.39776(12) 0.9928(7) 0.5500(6) 0.0856(11) Uani d . 1 . . C
H4 0.3890 1.1339 0.5799 0.103 Uiso calc R 1 . . H
C5 0.43793(15) 0.9203(7) 0.6142(6) 0.0896(11) Uani d . 1 . . C
H5 0.4554 1.0069 0.6948 0.108 Uiso calc R 1 . . H
C6 0.45332(14) 0.7177(6) 0.5610(5) 0.0798(10) Uani d . 1 . . C
H6 0.4816 0.6756 0.5966 0.096 Uiso calc R 1 . . H
C7 0.42577(15) 0.5842(8) 0.4556(6) 0.0958(13) Uani d . 1 . . C
H7 0.4354 0.4440 0.4276 0.115 Uiso calc R 1 . . H
C8 0.38384(14) 0.6449(7) 0.3867(5) 0.0857(11) Uani d . 1 . . C
C9 0.35595(17) 0.5133(9) 0.2751(7) 0.1030(14) Uani d . 1 . . C
H9 0.3651 0.3745 0.2423 0.124 Uiso calc R 1 . . H
C10 0.31602(16) 0.5807(8) 0.2130(6) 0.0987(14) Uani d . 1 . . C
H10 0.2980 0.4889 0.1381 0.118 Uiso calc R 1 . . H
O2 0.22878(9) 0.2095(4) 0.3642(4) 0.0905(8) Uani d . 1 . . O
H2A 0.2386 0.3156 0.4240 0.136 Uiso calc R 1 . . H
C11 0.18700(12) 0.2519(6) 0.2957(5) 0.0748(10) Uani d . 1 . . C
C12 0.16206(13) 0.1045(6) 0.1936(5) 0.0825(10) Uani d . 1 . . C
H12 0.1737 -0.0316 0.1676 0.099 Uiso calc R 1 . . H
C13 0.11971(13) 0.1504(6) 0.1265(5) 0.0785(10) Uani d . 1 . . C
C14 0.09277(14) 0.0033(7) 0.0178(6) 0.0918(12) Uani d . 1 . . C
H14 0.1035 -0.1333 -0.0119 0.110 Uiso calc R 1 . . H
C15 0.05175(15) 0.0564(7) -0.0441(6) 0.0911(12) Uani d . 1 . . C
H15 0.0346 -0.0455 -0.1133 0.109 Uiso calc R 1 . . H
C16 0.03480(15) 0.2636(7) -0.0053(6) 0.0869(11) Uani d . 1 . . C
H16 0.0070 0.3033 -0.0531 0.104 Uiso calc R 1 . . H
C17 0.05940(13) 0.4037(7) 0.1023(6) 0.0841(11) Uani d . 1 . . C
H17 0.0477 0.5374 0.1323 0.101 Uiso calc R 1 . . H
C18 0.10132(14) 0.3564(7) 0.1697(5) 0.0853(11) Uani d . 1 . . C
C19 0.12873(16) 0.5065(8) 0.2786(7) 0.1074(15) Uani d . 1 . . C
H19 0.1181 0.6439 0.3071 0.129 Uiso calc R 1 . . H
C20 0.16999(15) 0.4536(8) 0.3416(6) 0.1001(14) Uani d . 1 . . C
H20 0.1869 0.5518 0.4153 0.120 Uiso calc R 1 . . H

loop_
_atom_site_aniso_label
_atom_site_aniso_U_11
_atom_site_aniso_U_22
_atom_site_aniso_U_33
_atom_site_aniso_U_12
_atom_site_aniso_U_13
_atom_site_aniso_U_23
O1 0.0912(17) 0.0816(14) 0.0892(18) 0.0035(13) 0.0202(14) 0.0036(15)
C1 0.093(3) 0.079(2) 0.090(3) 0.006(2) 0.020(2) 0.003(2)
C2 0.088(3) 0.084(2) 0.097(3) 0.0010(19) 0.023(2) -0.004(2)
C3 0.095(3) 0.085(2) 0.086(3) 0.003(2) 0.017(3) 0.003(2)
C4 0.084(3) 0.085(2) 0.087(3) 0.004(2) 0.016(2) -0.001(2)
C5 0.089(3) 0.092(3) 0.087(3) -0.002(2) 0.014(2) 0.000(2)
C6 0.076(2) 0.082(2) 0.081(3) 0.0029(19) 0.014(2) -0.001(2)
C7 0.102(3) 0.089(3) 0.100(3) 0.001(2) 0.027(3) -0.001(2)
C8 0.082(3) 0.086(2) 0.090(3) 0.002(2) 0.018(2) 0.000(2)
C9 0.112(3) 0.101(3) 0.100(4) 0.000(3) 0.030(3) -0.002(3)
C10 0.102(4) 0.094(3) 0.100(4) -0.004(2) 0.020(3) -0.002(2)
O2 0.0917(18) 0.0925(16) 0.0863(19) 0.0019(14) 0.0147(15) 0.0009(14)
C11 0.071(2) 0.0766(19) 0.076(3) -0.0046(16) 0.0133(19) -0.0009(18)
C12 0.085(3) 0.082(2) 0.081(3) 0.0027(19) 0.017(2) 0.0001(19)
C13 0.073(2) 0.0795(19) 0.083(3) 0.0014(17) 0.014(2) 0.0001(19)
C14 0.099(3) 0.088(2) 0.089(3) 0.007(2) 0.021(3) 0.001(2)
C15 0.093(3) 0.091(3) 0.090(3) 0.001(2) 0.017(2) -0.003(2)
C16 0.087(3) 0.086(2) 0.088(3) -0.001(2) 0.017(2) 0.002(2)
C17 0.079(2) 0.088(2) 0.085(3) 0.0020(19) 0.016(2) -0.002(2)
C18 0.091(3) 0.084(2) 0.080(3) 0.000(2) 0.015(2) 0.003(2)
C19 0.104(3) 0.108(3) 0.107(4) -0.002(3) 0.014(3) -0.007(3)
C20 0.098(3) 0.109(3) 0.092(3) 0.002(2) 0.016(3) -0.001(2)

loop_
_atom_type_symbol
_atom_type_description
_atom_type_scat_dispersion_real
_atom_type_scat_dispersion_imag
_atom_type_scat_source
C C 0.0033 0.0016 'International Tables Vol C Tables 4.2.6.8 and 6.1.1.4'
H H 0.0000 0.0000 'International Tables Vol C Tables 4.2.6.8 and 6.1.1.4'
O O 0.0106 0.0060 'International Tables Vol C Tables 4.2.6.8 and 6.1.1.4'

loop_
_geom_angle_atom_site_label_1
_geom_angle_atom_site_label_2
_geom_angle_atom_site_label_3
_geom_angle
C1 O1 H1 109.5
C2 C1 O1 118.9(4)
C2 C1 C10 120.3(4)
O1 C1 C10 120.8(4)
C1 C2 C3 121.1(4)
C1 C2 H2 119.4
C3 C2 H2 119.4
C4 C3 C2 122.9(4)
C4 C3 C8 119.6(4)
C2 C3 C8 117.4(4)
C5 C4 C3 120.6(4)
C5 C4 H4 119.7
C3 C4 H4 119.7
C4 C5 C6 121.1(4)
C4 C5 H5 119.4
C6 C5 H5 119.4
C7 C6 C5 118.0(4)
C7 C6 H6 121.0
C5 C6 H6 121.0
C6 C7 C8 124.0(4)
C6 C7 H7 118.0
C8 C7 H7 118.0
C9 C8 C7 124.4(4)
C9 C8 C3 119.2(4)
C7 C8 C3 116.4(4)
C10 C9 C8 121.7(5)
C10 C9 H9 119.1
C8 C9 H9 119.1
C9 C10 C1 120.2(5)
C9 C10 H10 119.9
C1 C10 H10 119.9
C11 O2 H2A 109.5
C12 C11 O2 123.0(3)
C12 C11 C20 120.1(4)
O2 C11 C20 116.8(3)
C11 C12 C13 122.0(4)
C11 C12 H12 119.0
C13 C12 H12 119.0
C12 C13 C14 123.9(4)
C12 C13 C18 119.3(4)
C14 C13 C18 116.7(4)
C15 C14 C13 121.5(4)
C15 C14 H14 119.2
C13 C14 H14 119.2
C14 C15 C16 120.8(4)
C14 C15 H15 119.6
C16 C15 H15 119.6
C17 C16 C15 118.9(5)
C17 C16 H16 120.6
C15 C16 H16 120.6
C16 C17 C18 122.4(4)
C16 C17 H17 118.8
C18 C17 H17 118.8
C17 C18 C13 119.6(4)
C17 C18 C19 123.6(4)
C13 C18 C19 116.8(4)
C20 C19 C18 121.7(5)
C20 C19 H19 119.2
C18 C19 H19 119.2
C19 C20 C11 120.0(5)
C19 C20 H20 120.0
C11 C20 H20 120.0

loop_
_geom_bond_atom_site_label_1
_geom_bond_atom_site_label_2
_geom_bond_site_symmetry_2
_geom_bond_distance
_geom_bond_publ_flag
O1 C1 . 1.385(5) ?
O1 H1 . 0.820 ?
C1 C2 . 1.355(6) ?
C1 C10 . 1.400(6) ?
C2 C3 . 1.414(6) ?
C2 H2 . 0.930 ?
C3 C4 . 1.400(6) ?
C3 C8 . 1.432(5) ?
C4 C5 . 1.362(6) ?
C4 H4 . 0.930 ?
C5 C6 . 1.399(6) ?
C5 H5 . 0.930 ?
C6 C7 . 1.359(6) ?
C6 H6 . 0.930 ?
C7 C8 . 1.400(7) ?
C7 H7 . 0.930 ?
C8 C9 . 1.385(7) ?
C9 C10 . 1.343(7) ?
C9 H9 . 0.930 ?
C10 H10 . 0.930 ?
O2 C11 . 1.371(5) ?
O2 H2A . 0.820 ?
C11 C12 . 1.355(5) ?
C11 C20 . 1.395(6) ?
C12 C13 . 1.389(6) ?
C12 H12 . 0.930 ?
C13 C14 . 1.411(6) ?
C13 C18 . 1.430(5) ?
C14 C15 . 1.351(6) ?
C14 H14 . 0.930 ?
C15 C16 . 1.405(6) ?
C15 H15 . 0.930 ?
C16 C17 . 1.345(6) ?
C16 H16 . 0.930 ?
C17 C18 . 1.379(6) ?
C17 H17 . 0.930 ?
C18 C19 . 1.431(6) ?
C19 C20 . 1.360(6) ?
C19 H19 . 0.930 ?
C20 H20 . 0.930 ?

loop_
_geom_hbond_atom_site_label_D
_geom_hbond_atom_site_label_H
_geom_hbond_atom_site_label_A
_geom_hbond_site_symmetry_A
_geom_hbond_distance_DH
_geom_hbond_distance_HA
_geom_hbond_distance_DA
_geom_hbond_angle_DHA
O1 H1 O2 1_565 0.82 2.14 2.764(3) 133
O2 H2A O1 2_565 0.82 2.45 2.752(3) 103

loop_
_geom_torsion_atom_site_label_1
_geom_torsion_atom_site_label_2
_geom_torsion_atom_site_label_3
_geom_torsion_atom_site_label_4
_geom_torsion
O1 C1 C2 C3 178.1(4)
C10 C1 C2 C3 -0.3(7)
C1 C2 C3 C4 178.5(5)
C1 C2 C3 C8 1.2(7)
C2 C3 C4 C5 179.5(4)
C8 C3 C4 C5 -3.3(7)
C3 C4 C5 C6 5.5(7)
C4 C5 C6 C7 -6.3(7)
C5 C6 C7 C8 5.2(8)
C6 C7 C8 C9 177.8(5)
C6 C7 C8 C3 -3.1(7)
C4 C3 C8 C9 -178.9(5)
C2 C3 C8 C9 -1.5(6)
C4 C3 C8 C7 2.0(6)
C2 C3 C8 C7 179.4(4)
C7 C8 C9 C10 -179.9(5)
C3 C8 C9 C10 1.0(8)
C8 C9 C10 C1 -0.1(8)
C2 C1 C10 C9 -0.3(8)
O1 C1 C10 C9 -178.6(4)
O2 C11 C12 C13 179.6(4)
C20 C11 C12 C13 2.3(6)
C11 C12 C13 C14 179.0(4)
C11 C12 C13 C18 -1.7(7)
C12 C13 C14 C15 -179.9(4)
C18 C13 C14 C15 0.9(7)
C13 C14 C15 C16 1.6(7)
C14 C15 C16 C17 -3.6(7)
C15 C16 C17 C18 3.2(7)
C16 C17 C18 C13 -0.7(7)
C16 C17 C18 C19 177.2(5)
C12 C13 C18 C17 179.4(4)
C14 C13 C18 C17 -1.3(6)
C12 C13 C18 C19 1.3(6)
C14 C13 C18 C19 -179.4(4)
C17 C18 C19 C20 -179.6(5)
C13 C18 C19 C20 -1.6(7)
C18 C19 C20 C11 2.2(8)
C12 C11 C20 C19 -2.6(7)
O2 C11 C20 C19 -179.9(4)

loop_
_cod_related_entry_id
_cod_related_entry_database
_cod_related_entry_code
1 ChemSpider 8341
